data_4108974
loop_
_publ_author_name
'K. C. Nicolaou'
'Scott T. Harrison'

_publ_section_title
;
 Total Synthesis of Abyssomicin C, Atrop-abyssomicin C, and Abyssomicin D:
 Implications for Natural Origins of Atrop-abyssomicin C
;
_journal_name_full 'Journal of the American Chemical Society'
_journal_page_first 429
_journal_page_last 440
_journal_paper_doi 10.1021/ja067083p
_journal_volume 129
_journal_year 2007
_chemical_absolute_configuration syn
_chemical_formula_moiety 'C19 H22 O6'
_chemical_formula_sum 'C19 H22 O6'
_chemical_formula_weight 346.37
_chemical_name_systematic
; 

 ? 

;
_space_group_IT_number 5
_symmetry_cell_setting monoclinic
_symmetry_space_group_name_Hall 'C 2y'
_symmetry_space_group_name_H-M 'C 1 2 1'
_atom_sites_solution_hydrogens geom
_atom_sites_solution_primary direct
_atom_sites_solution_secondary difmap
_audit_creation_method SHELXL-97
_cell_angle_alpha 90.00
_cell_angle_beta 93.88(3)
_cell_angle_gamma 90.00
_cell_formula_units_Z 4
_cell_length_a 20.934(4)
_cell_length_b 6.8950(14)
_cell_length_c 12.745(3)
_cell_measurement_reflns_used 3499
_cell_measurement_temperature 296(2)
_cell_measurement_theta_max 25.00
_cell_measurement_theta_min 5.00
_cell_volume 1835.4(7)
_computing_cell_refinement 'Bruker SMART'
_computing_data_collection 'Bruker SMART'
_computing_data_reduction 'Bruker SAINT+'
_computing_molecular_graphics 'Bruker SHELXTL'
_computing_publication_material 'Bruker SHELXTL'
_computing_structure_refinement 'SHELXL-97 (Sheldrick, 1997)'
_computing_structure_solution 'SHELXS-97 (Sheldrick, 1997)'
_diffrn_ambient_temperature 296(2)
_diffrn_measured_fraction_theta_full 0.997
_diffrn_measured_fraction_theta_max 0.997
_diffrn_measurement_device_type 'CCD area detector'
_diffrn_measurement_method 'phi and omega scans'
_diffrn_radiation_monochromator graphite
_diffrn_radiation_source 'fine-focus sealed tube'
_diffrn_radiation_type MoK\a
_diffrn_radiation_wavelength 0.71073
_diffrn_reflns_av_R_equivalents 0.0317
_diffrn_reflns_av_sigmaI/netI 0.0434
_diffrn_reflns_limit_h_max 24
_diffrn_reflns_limit_h_min -24
_diffrn_reflns_limit_k_max 8
_diffrn_reflns_limit_k_min -8
_diffrn_reflns_limit_l_max 15
_diffrn_reflns_limit_l_min -15
_diffrn_reflns_number 6578
_diffrn_reflns_theta_full 25.00
_diffrn_reflns_theta_max 25.00
_diffrn_reflns_theta_min 1.95
_diffrn_standards_decay_% 1
_exptl_absorpt_coefficient_mu 0.093
_exptl_absorpt_correction_T_max 0.9819
_exptl_absorpt_correction_T_min 0.9789
_exptl_absorpt_correction_type multi-scan
_exptl_absorpt_process_details 'SADABS (Sheldrick, 1999)'
_exptl_crystal_colour Colorless
_exptl_crystal_density_diffrn 1.253
_exptl_crystal_description Parallelepiped
_exptl_crystal_F_000 736
_exptl_crystal_size_max 0.23
_exptl_crystal_size_mid 0.18
_exptl_crystal_size_min 0.12
_refine_diff_density_max 0.158
_refine_diff_density_min -0.121
_refine_diff_density_rms 0.038
_refine_ls_extinction_method none
_refine_ls_goodness_of_fit_ref 1.069
_refine_ls_hydrogen_treatment constr
_refine_ls_matrix_type full
_refine_ls_number_parameters 230
_refine_ls_number_reflns 3192
_refine_ls_number_restraints 1
_refine_ls_restrained_S_all 1.069
_refine_ls_R_factor_all 0.0588
_refine_ls_R_factor_gt 0.0462
_refine_ls_shift/su_max 0.004
_refine_ls_shift/su_mean 0.001
_refine_ls_structure_factor_coef Fsqd
_refine_ls_weighting_details 'calc w=1/[\s^2^(Fo^2^)+(0.0600P)^2^+0.1200P] where P=(Fo^2^+2Fc^2^)/3'
_refine_ls_weighting_scheme calc
_refine_ls_wR_factor_gt 0.1096
_refine_ls_wR_factor_ref 0.1169
_reflns_number_gt 2572
_reflns_number_total 3192
_reflns_threshold_expression >2sigma(I)
_cod_data_source_file ja067083psi20061006_105220.cif
_cod_data_source_block stha
_cod_database_code 4108974

loop_
_symmetry_equiv_pos_as_xyz
'x, y, z'
'-x, y, -z'
'x+1/2, y+1/2, z'
'-x+1/2, y+1/2, -z'

loop_
_atom_site_label
_atom_site_type_symbol
_atom_site_fract_x
_atom_site_fract_y
_atom_site_fract_z
_atom_site_U_iso_or_equiv
_atom_site_adp_type
_atom_site_occupancy
_atom_site_symmetry_multiplicity
_atom_site_calc_flag
_atom_site_refinement_flags
O1 O 0.27260(8) 0.6018(2) 0.13143(13) 0.0634(5) Uani 1 1 d .
O2 O 0.26507(10) 0.1588(3) 0.27500(15) 0.0747(5) Uani 1 1 d .
O3 O 0.16544(12) 0.0386(3) 0.24232(19) 0.0993(7) Uani 1 1 d .
O4 O 0.39584(9) 0.7217(4) 0.33871(18) 0.0976(7) Uani 1 1 d .
H4 H 0.3933 0.7976 0.3878 0.117 Uiso 1 1 calc R
O5 O 0.12308(9) 0.4856(3) 0.03234(13) 0.0801(6) Uani 1 1 d .
O6 O 0.13088(12) 0.4946(5) 0.50838(16) 0.1277(11) Uani 1 1 d .
C1 C 0.33795(12) 0.6482(4) 0.17589(19) 0.0630(6) Uani 1 1 d .
H1 H 0.3520 0.7705 0.1458 0.076 Uiso 1 1 calc R
C2 C 0.38533(13) 0.4859(4) 0.1512(2) 0.0682(7) Uani 1 1 d .
H2 H 0.4272 0.5185 0.1858 0.082 Uiso 1 1 calc R
C3 C 0.36199(14) 0.2921(4) 0.2002(2) 0.0730(7) Uani 1 1 d .
H3A H 0.3561 0.1932 0.1462 0.088 Uiso 1 1 calc R
H3B H 0.3935 0.2460 0.2538 0.088 Uiso 1 1 calc R
C4 C 0.29894(13) 0.3331(3) 0.24816(19) 0.0624(6) Uani 1 1 d .
C5 C 0.25296(12) 0.4331(3) 0.17048(16) 0.0553(6) Uani 1 1 d .
C6 C 0.19524(13) 0.3433(4) 0.16254(18) 0.0587(6) Uani 1 1 d .
C7 C 0.20363(15) 0.1672(4) 0.2283(2) 0.0715(7) Uani 1 1 d .
C8 C 0.33301(12) 0.6735(4) 0.2962(2) 0.0682(7) Uani 1 1 d .
H8 H 0.3034 0.7794 0.3095 0.082 Uiso 1 1 calc R
C9 C 0.30830(12) 0.4797(4) 0.34328(19) 0.0694(7) Uani 1 1 d .
H9 H 0.3422 0.4287 0.3924 0.083 Uiso 1 1 calc R
C10 C 0.13179(12) 0.4196(3) 0.12162(18) 0.0599(6) Uani 1 1 d .
C11 C 0.07989(13) 0.4281(4) 0.2008(2) 0.0718(7) Uani 1 1 d .
H11 H 0.0933 0.3433 0.2599 0.086 Uiso 1 1 calc R
C12 C 0.07644(13) 0.6397(4) 0.24385(19) 0.0695(7) Uani 1 1 d .
H12A H 0.1134 0.7110 0.2227 0.083 Uiso 1 1 calc R
H12B H 0.0385 0.7020 0.2114 0.083 Uiso 1 1 calc R
C13 C 0.07441(13) 0.6543(5) 0.3655(2) 0.0768(8) Uani 1 1 d .
H13 H 0.0385 0.5751 0.3862 0.092 Uiso 1 1 calc R
C14 C 0.13450(14) 0.5803(5) 0.42458(19) 0.0751(8) Uani 1 1 d .
C15 C 0.19795(13) 0.6091(4) 0.38028(17) 0.0647(7) Uani 1 1 d .
H15 H 0.2032 0.7148 0.3364 0.078 Uiso 1 1 calc R
C16 C 0.24735(14) 0.4905(4) 0.40074(18) 0.0729(7) Uani 1 1 d .
H16 H 0.2441 0.4047 0.4564 0.087 Uiso 1 1 calc R
C17 C 0.39326(18) 0.4659(5) 0.0327(2) 0.0943(9) Uani 1 1 d .
H17A H 0.3527 0.4337 -0.0028 0.113 Uiso 1 1 calc R
H17B H 0.4236 0.3651 0.0211 0.113 Uiso 1 1 calc R
H17C H 0.4084 0.5863 0.0058 0.113 Uiso 1 1 calc R
C18 C 0.01491(16) 0.3570(7) 0.1550(3) 0.1205(15) Uani 1 1 d .
H18A H 0.0008 0.4368 0.0961 0.145 Uiso 1 1 calc R
H18B H -0.0156 0.3644 0.2078 0.145 Uiso 1 1 calc R
H18C H 0.0186 0.2250 0.1321 0.145 Uiso 1 1 calc R
C19 C 0.06204(17) 0.8669(6) 0.3993(2) 0.0981(11) Uani 1 1 d .
H19A H 0.0592 0.8722 0.4741 0.118 Uiso 1 1 calc R
H19B H 0.0227 0.9122 0.3647 0.118 Uiso 1 1 calc R
H19C H 0.0967 0.9478 0.3798 0.118 Uiso 1 1 calc R

loop_
_atom_site_aniso_label
_atom_site_aniso_U_11
_atom_site_aniso_U_22
_atom_site_aniso_U_33
_atom_site_aniso_U_23
_atom_site_aniso_U_13
_atom_site_aniso_U_12
O1 0.0752(11) 0.0487(9) 0.0650(9) 0.0131(7) -0.0046(8) -0.0104(8)
O2 0.1001(14) 0.0467(9) 0.0763(11) 0.0190(8) -0.0017(10) -0.0022(9)
O3 0.1227(18) 0.0605(12) 0.1149(17) 0.0187(11) 0.0091(14) -0.0291(12)
O4 0.0818(13) 0.1126(18) 0.0976(15) -0.0526(13) 0.0002(11) -0.0163(12)
O5 0.0974(13) 0.0879(14) 0.0539(10) 0.0141(10) -0.0026(9) -0.0027(11)
O6 0.143(2) 0.180(3) 0.0612(11) 0.0550(16) 0.0190(12) -0.015(2)
C1 0.0699(16) 0.0489(13) 0.0699(15) -0.0014(11) 0.0027(12) -0.0122(12)
C2 0.0735(16) 0.0594(16) 0.0716(15) -0.0082(13) 0.0027(12) -0.0044(13)
C3 0.0853(19) 0.0561(15) 0.0767(16) 0.0004(12) -0.0018(15) 0.0083(13)
C4 0.0792(17) 0.0467(13) 0.0602(13) 0.0096(11) -0.0041(12) -0.0021(12)
C5 0.0778(15) 0.0405(11) 0.0468(11) 0.0036(10) -0.0011(10) -0.0083(11)
C6 0.0799(16) 0.0483(12) 0.0471(12) -0.0006(10) -0.0018(11) -0.0125(12)
C7 0.098(2) 0.0453(13) 0.0714(16) 0.0042(12) 0.0033(15) -0.0134(15)
C8 0.0660(16) 0.0610(15) 0.0770(16) -0.0156(13) 0.0011(13) -0.0064(13)
C9 0.0783(17) 0.0713(18) 0.0566(13) 0.0043(13) -0.0097(12) 0.0099(14)
C10 0.0760(16) 0.0483(13) 0.0544(13) -0.0019(11) -0.0023(12) -0.0177(12)
C11 0.0823(17) 0.0727(17) 0.0599(13) 0.0034(13) 0.0010(12) -0.0253(15)
C12 0.0785(17) 0.0755(17) 0.0535(13) 0.0046(13) -0.0022(12) -0.0104(14)
C13 0.0736(17) 0.102(2) 0.0564(14) -0.0009(15) 0.0192(12) -0.0268(16)
C14 0.090(2) 0.091(2) 0.0444(12) 0.0073(13) 0.0058(13) -0.0185(15)
C15 0.0819(17) 0.0687(16) 0.0429(11) 0.0052(11) -0.0013(11) -0.0089(14)
C16 0.099(2) 0.0750(18) 0.0428(12) 0.0106(12) -0.0066(13) -0.0033(16)
C17 0.137(3) 0.0705(19) 0.0774(17) -0.0095(16) 0.0248(17) -0.010(2)
C18 0.092(2) 0.162(4) 0.109(2) -0.044(3) 0.0186(19) -0.060(2)
C19 0.094(2) 0.130(3) 0.0724(18) -0.0172(19) 0.0240(16) 0.002(2)

loop_
_atom_type_symbol
_atom_type_description
_atom_type_scat_dispersion_real
_atom_type_scat_dispersion_imag
_atom_type_scat_source
C C 0.0033 0.0016 'International Tables Vol C Tables 4.2.6.8 and 6.1.1.4'
H H 0.0000 0.0000 'International Tables Vol C Tables 4.2.6.8 and 6.1.1.4'
O O 0.0106 0.0060 'International Tables Vol C Tables 4.2.6.8 and 6.1.1.4'

loop_
_geom_angle_atom_site_label_1
_geom_angle_atom_site_label_2
_geom_angle_atom_site_label_3
_geom_angle
C5 O1 C1 110.12(17)
C7 O2 C4 108.67(18)
O1 C1 C2 110.85(19)
O1 C1 C8 106.31(19)
C2 C1 C8 111.7(2)
C17 C2 C1 112.3(2)
C17 C2 C3 111.9(2)
C1 C2 C3 108.4(2)
C4 C3 C2 107.7(2)
O2 C4 C5 103.58(19)
O2 C4 C3 113.2(2)
C5 C4 C3 110.9(2)
O2 C4 C9 112.8(2)
C5 C4 C9 104.6(2)
C3 C4 C9 111.2(2)
O1 C5 C6 131.5(2)
O1 C5 C4 116.4(2)
C6 C5 C4 111.6(2)
C5 C6 C7 105.2(2)
C5 C6 C10 129.3(2)
C7 C6 C10 123.9(2)
O3 C7 O2 120.6(2)
O3 C7 C6 128.9(3)
O2 C7 C6 110.5(2)
O4 C8 C1 106.2(2)
O4 C8 C9 111.9(2)
C1 C8 C9 109.1(2)
C16 C9 C8 117.0(2)
C16 C9 C4 109.7(2)
C8 C9 C4 106.20(19)
O5 C10 C6 121.9(2)
O5 C10 C11 121.9(2)
C6 C10 C11 116.0(2)
C18 C11 C10 112.9(2)
C18 C11 C12 111.9(3)
C10 C11 C12 108.6(2)
C13 C12 C11 114.5(2)
C14 C13 C19 109.2(2)
C14 C13 C12 113.4(2)
C19 C13 C12 110.7(3)
O6 C14 C15 120.2(3)
O6 C14 C13 119.9(3)
C15 C14 C13 119.9(2)
C16 C15 C14 123.0(2)
C15 C16 C9 127.2(2)

loop_
_geom_bond_atom_site_label_1
_geom_bond_atom_site_label_2
_geom_bond_distance
O1 C5 1.340(3)
O1 C1 1.480(3)
O2 C7 1.381(3)
O2 C4 1.448(3)
O3 C7 1.215(3)
O4 C8 1.427(3)
O5 C10 1.228(3)
O6 C14 1.227(3)
C1 C2 1.542(4)
C1 C8 1.554(4)
C2 C17 1.537(4)
C2 C3 1.567(4)
C3 C4 1.518(4)
C4 C5 1.501(3)
C4 C9 1.581(4)
C5 C6 1.356(3)
C6 C7 1.479(4)
C6 C10 1.490(4)
C8 C9 1.567(4)
C9 C16 1.515(4)
C10 C11 1.533(4)
C11 C18 1.525(4)
C11 C12 1.562(4)
C12 C13 1.557(4)
C13 C14 1.511(4)
C13 C19 1.555(5)
C14 C15 1.491(4)
C15 C16 1.330(4)

loop_
_geom_hbond_atom_site_label_D
_geom_hbond_atom_site_label_H
_geom_hbond_atom_site_label_A
_geom_hbond_distance_DH
_geom_hbond_distance_HA
_geom_hbond_distance_DA
_geom_hbond_angle_DHA
_geom_hbond_site_symmetry_A
O4 H4 O6 0.82 1.99 2.793(3) 167.7 4_556

loop_
_geom_torsion_atom_site_label_1
_geom_torsion_atom_site_label_2
_geom_torsion_atom_site_label_3
_geom_torsion_atom_site_label_4
_geom_torsion
C5 O1 C1 C2 58.5(2)
C5 O1 C1 C8 -63.1(2)
O1 C1 C2 C17 64.5(3)
C8 C1 C2 C17 -177.2(2)
O1 C1 C2 C3 -59.6(3)
C8 C1 C2 C3 58.8(3)
C17 C2 C3 C4 -120.9(3)
C1 C2 C3 C4 3.5(3)
C7 O2 C4 C5 -6.4(2)
C7 O2 C4 C3 -126.5(2)
C7 O2 C4 C9 106.2(2)
C2 C3 C4 O2 166.9(2)
C2 C3 C4 C5 51.0(3)
C2 C3 C4 C9 -64.9(3)
C1 O1 C5 C6 171.7(3)
C1 O1 C5 C4 0.6(3)
O2 C4 C5 O1 -179.74(19)
C3 C4 C5 O1 -58.0(3)
C9 C4 C5 O1 61.9(3)
O2 C4 C5 C6 7.5(3)
C3 C4 C5 C6 129.2(2)
C9 C4 C5 C6 -110.9(2)
O1 C5 C6 C7 -176.8(2)
C4 C5 C6 C7 -5.4(3)
O1 C5 C6 C10 -11.2(4)
C4 C5 C6 C10 160.2(2)
C4 O2 C7 O3 -177.9(3)
C4 O2 C7 C6 3.5(3)
C5 C6 C7 O3 -177.2(3)
C10 C6 C7 O3 16.2(4)
C5 C6 C7 O2 1.2(3)
C10 C6 C7 O2 -165.4(2)
O1 C1 C8 O4 -179.0(2)
C2 C1 C8 O4 60.0(3)
O1 C1 C8 C9 60.2(2)
C2 C1 C8 C9 -60.8(3)
O4 C8 C9 C16 120.6(2)
C1 C8 C9 C16 -122.2(2)
O4 C8 C9 C4 -116.6(2)
C1 C8 C9 C4 0.7(3)
O2 C4 C9 C16 -41.9(3)
C5 C4 C9 C16 70.0(2)
C3 C4 C9 C16 -170.3(2)
O2 C4 C9 C8 -169.23(19)
C5 C4 C9 C8 -57.3(2)
C3 C4 C9 C8 62.4(3)
C5 C6 C10 O5 56.8(4)
C7 C6 C10 O5 -140.0(2)
C5 C6 C10 C11 -117.7(3)
C7 C6 C10 C11 45.5(3)
O5 C10 C11 C18 48.9(4)
C6 C10 C11 C18 -136.6(3)
O5 C10 C11 C12 -75.9(3)
C6 C10 C11 C12 98.7(2)
C18 C11 C12 C13 101.1(3)
C10 C11 C12 C13 -133.5(2)
C11 C12 C13 C14 64.3(3)
C11 C12 C13 C19 -172.6(2)
C19 C13 C14 O6 91.9(4)
C12 C13 C14 O6 -144.2(3)
C19 C13 C14 C15 -88.9(3)
C12 C13 C14 C15 35.0(4)
O6 C14 C15 C16 26.9(5)
C13 C14 C15 C16 -152.3(3)
C14 C15 C16 C9 165.9(3)
C8 C9 C16 C15 32.2(4)
C4 C9 C16 C15 -88.8(3)
